data_7154909
loop_
_publ_author_name
'Petersen, Anne Ugleholdt'
'Jevric, Martyn'
'Elm, Jonas'
'Olsen, Stine T.'
'Tortzen, Christian G.'
'Kadziola, Anders'
'Mikkelsen, Kurt V.'
'Nielsen, Mogens Br\/ondsted'

_publ_section_title
;
 Azulenium chemistry: towards new derivatives of photochromic
 dihydroazulenes.
;
_journal_issue 8
_journal_name_full 'Organic &amp; biomolecular chemistry'
_journal_page_first 2403
_journal_page_last 2412
_journal_paper_doi 10.1039/c5ob02523k
_journal_volume 14
_journal_year 2016
_chemical_formula_sum 'C30 H20 N2'
_chemical_formula_weight 408.48
_space_group_IT_number 61
_symmetry_cell_setting orthorhombic
_symmetry_space_group_name_Hall '-P 2ac 2ab'
_symmetry_space_group_name_H-M 'P b c a'
_atom_sites_solution_hydrogens difmap
_atom_sites_solution_primary iterative
_atom_sites_solution_secondary difmap
_audit_creation_date 2015-03-27
_audit_creation_method SHELXL-97
_audit_update_record
;
2015-12-09 deposited with the CCDC.
2016-01-13 downloaded from the CCDC.
;
_cell_angle_alpha 90.00
_cell_angle_beta 90.00
_cell_angle_gamma 90.00
_cell_formula_units_Z 8
_cell_length_a 20.7675(11)
_cell_length_b 9.1432(4)
_cell_length_c 22.9483(13)
_cell_measurement_reflns_used 32052
_cell_measurement_temperature 122(2)
_cell_measurement_theta_max 24.57
_cell_measurement_theta_min 2.03
_cell_volume 4357.5(4)
_computing_cell_refinement 'APEX2 v.2013.6-2, Bruker/Nonius'
_computing_data_collection 'APEX2 v.2013.6-2, Bruker/Nonius'
_computing_data_reduction 'APEX2 v.2013.6-2, Bruker/Nonius'
_computing_molecular_graphics 'ORTEP-II (Johnson, 1976)'
_computing_structure_refinement 'SHELXL-97 (Sheldrick, 1997)'
_computing_structure_solution 'APEX2 v.2013.6-2, Bruker/Nonius'
_diffrn_ambient_temperature 122(2)
_diffrn_measured_fraction_theta_full 0.996
_diffrn_measured_fraction_theta_max 0.996
_diffrn_measurement_device_type 'Bruker D8 Venture'
_diffrn_measurement_method '\f and \w scans'
_diffrn_radiation_monochromator graphite
_diffrn_radiation_probe x-ray
_diffrn_radiation_source 'fine-focus sealed tube'
_diffrn_radiation_type MoK\a
_diffrn_radiation_wavelength 0.71073
_diffrn_reflns_av_R_equivalents 0.0992
_diffrn_reflns_av_sigmaI/netI 0.0416
_diffrn_reflns_limit_h_max 22
_diffrn_reflns_limit_h_min -24
_diffrn_reflns_limit_k_max 10
_diffrn_reflns_limit_k_min -10
_diffrn_reflns_limit_l_max 26
_diffrn_reflns_limit_l_min -26
_diffrn_reflns_number 32052
_diffrn_reflns_theta_full 24.57
_diffrn_reflns_theta_max 24.57
_diffrn_reflns_theta_min 2.03
_diffrn_source 'sealed X-ray tube'
_exptl_absorpt_coefficient_mu 0.073
_exptl_absorpt_correction_T_max 0.7451
_exptl_absorpt_correction_T_min 0.6831
_exptl_absorpt_correction_type multi-scan
_exptl_crystal_density_diffrn 1.245
_exptl_crystal_density_method 'not measured'
_exptl_crystal_F_000 1712
_refine_diff_density_max 0.197
_refine_diff_density_min -0.174
_refine_diff_density_rms 0.039
_refine_ls_extinction_method none
_refine_ls_goodness_of_fit_ref 1.032
_refine_ls_hydrogen_treatment constr
_refine_ls_matrix_type full
_refine_ls_number_parameters 289
_refine_ls_number_reflns 3648
_refine_ls_number_restraints 0
_refine_ls_restrained_S_all 1.032
_refine_ls_R_factor_all 0.0682
_refine_ls_R_factor_gt 0.0396
_refine_ls_shift/su_max 0.000
_refine_ls_shift/su_mean 0.000
_refine_ls_structure_factor_coef Fsqd
_refine_ls_weighting_details 'calc w=1/[\s^2^(Fo^2^)+(0.0373P)^2^+1.4625P] where P=(Fo^2^+2Fc^2^)/3'
_refine_ls_weighting_scheme calc
_refine_ls_wR_factor_gt 0.0814
_refine_ls_wR_factor_ref 0.0923
_reflns_number_gt 2675
_reflns_number_total 3648
_reflns_threshold_expression >2sigma(I)
_cod_data_source_file c5ob02523k2.cif
_cod_data_source_block mo_d8v847_0ma
_cod_depositor_comments 'Adding full bibliography for 7154909--7154911.cif.'
_cod_database_code 7154909

loop_
_symmetry_equiv_pos_as_xyz
'x, y, z'
'x+1/2, -y+1/2, -z'
'-x, y+1/2, -z+1/2'
'-x+1/2, -y, z+1/2'
'-x, -y, -z'
'-x-1/2, y-1/2, z'
'x, -y-1/2, z-1/2'
'x-1/2, y, -z-1/2'

loop_
_atom_site_label
_atom_site_type_symbol
_atom_site_fract_x
_atom_site_fract_y
_atom_site_fract_z
_atom_site_U_iso_or_equiv
_atom_site_adp_type
_atom_site_occupancy
_atom_site_symmetry_multiplicity
_atom_site_calc_flag
_atom_site_refinement_flags
C30 C 0.18764(9) 0.7620(2) 0.49635(8) 0.0257(5) Uani 1 1 d .
H30 H 0.1915 0.7668 0.5376 0.031 Uiso 1 1 calc R
N2 N 0.24786(9) 1.00137(18) 0.09994(7) 0.0325(4) Uani 1 1 d .
N3 N 0.18830(8) 1.23821(16) 0.25244(7) 0.0245(4) Uani 1 1 d .
C1 C 0.16033(9) 0.6410(2) 0.47005(8) 0.0227(4) Uani 1 1 d .
H1 H 0.1460 0.5613 0.4933 0.027 Uiso 1 1 calc R
C2 C 0.15365(8) 0.63505(19) 0.41003(8) 0.0200(4) Uani 1 1 d .
H2 H 0.1344 0.5515 0.3926 0.024 Uiso 1 1 calc R
C3 C 0.17474(8) 0.74999(18) 0.37478(8) 0.0177(4) Uani 1 1 d .
C4 C 0.16543(8) 0.74539(19) 0.31028(8) 0.0184(4) Uani 1 1 d .
C5 C 0.15911(8) 0.87017(19) 0.27973(8) 0.0178(4) Uani 1 1 d .
H5 H 0.1543 0.9605 0.2997 0.021 Uiso 1 1 calc R
C6 C 0.15961(8) 0.86797(18) 0.21443(7) 0.0176(4) Uani 1 1 d .
H6 H 0.1969 0.8079 0.2008 0.021 Uiso 1 1 calc R
C7 C 0.16105(8) 1.02030(18) 0.18268(7) 0.0165(4) Uani 1 1 d .
C8 C 0.09362(8) 1.03667(18) 0.15499(7) 0.0162(4) Uani 1 1 d .
C9 C 0.07279(8) 1.17714(18) 0.12958(7) 0.0164(4) Uani 1 1 d .
C10 C 0.11712(9) 1.27661(18) 0.10607(7) 0.0192(4) Uani 1 1 d .
H10 H 0.1617 1.2535 0.1064 0.023 Uiso 1 1 calc R
C11 C 0.09680(9) 1.40805(19) 0.08239(8) 0.0213(4) Uani 1 1 d .
H11 H 0.1274 1.4741 0.0665 0.026 Uiso 1 1 calc R
C12 C 0.03196(9) 1.44348(19) 0.08185(8) 0.0237(4) Uani 1 1 d .
H12 H 0.0179 1.5327 0.0649 0.028 Uiso 1 1 calc R
C13 C 0.20406(9) 0.8693(2) 0.40179(8) 0.0230(4) Uani 1 1 d .
H13 H 0.2206 0.9468 0.3786 0.028 Uiso 1 1 calc R
C14 C 0.20949(9) 0.8767(2) 0.46171(8) 0.0259(5) Uani 1 1 d .
H14 H 0.2282 0.9605 0.4794 0.031 Uiso 1 1 calc R
C15 C 0.16261(9) 0.60210(19) 0.28251(8) 0.0212(4) Uani 1 1 d .
H15 H 0.1890 0.5277 0.2988 0.025 Uiso 1 1 calc R
C16 C 0.12642(9) 0.56443(19) 0.23610(8) 0.0239(5) Uani 1 1 d .
H16 H 0.1282 0.4647 0.2246 0.029 Uiso 1 1 calc R
C17 C 0.08546(9) 0.65799(18) 0.20193(8) 0.0225(4) Uani 1 1 d .
H17 H 0.0476 0.6173 0.1852 0.027 Uiso 1 1 calc R
C18 C 0.09817(9) 0.80029(18) 0.19255(7) 0.0176(4) Uani 1 1 d .
C19 C 0.06192(8) 0.90714(18) 0.15863(7) 0.0168(4) Uani 1 1 d .
C20 C 0.00238(8) 0.86411(17) 0.12757(7) 0.0166(4) Uani 1 1 d .
C21 C -0.05066(9) 0.80383(18) 0.15605(8) 0.0210(4) Uani 1 1 d .
H21 H -0.0509 0.7975 0.1974 0.025 Uiso 1 1 calc R
C22 C -0.10305(9) 0.75312(19) 0.12451(8) 0.0242(4) Uani 1 1 d .
H22 H -0.1393 0.7140 0.1443 0.029 Uiso 1 1 calc R
C23 C -0.10263(9) 0.75927(19) 0.06437(8) 0.0242(4) Uani 1 1 d .
H23 H -0.1382 0.7227 0.0428 0.029 Uiso 1 1 calc R
C24 C -0.05025(9) 0.81893(18) 0.03566(8) 0.0205(4) Uani 1 1 d .
H24 H -0.0500 0.8237 -0.0057 0.025 Uiso 1 1 calc R
C25 C 0.00147(9) 0.87130(18) 0.06674(7) 0.0191(4) Uani 1 1 d .
H25 H 0.0370 0.9129 0.0466 0.023 Uiso 1 1 calc R
C26 C -0.01206(9) 1.34822(19) 0.10620(8) 0.0250(5) Uani 1 1 d .
H26 H -0.0565 1.3732 0.1066 0.030 Uiso 1 1 calc R
C27 C 0.00792(9) 1.21654(19) 0.13002(8) 0.0217(4) Uani 1 1 d .
H27 H -0.0229 1.1524 0.1468 0.026 Uiso 1 1 calc R
C28 C 0.21061(9) 1.01336(19) 0.13635(8) 0.0200(4) Uani 1 1 d .
C29 C 0.17695(8) 1.14305(19) 0.22169(8) 0.0174(4) Uani 1 1 d .

loop_
_atom_site_aniso_label
_atom_site_aniso_U_11
_atom_site_aniso_U_22
_atom_site_aniso_U_33
_atom_site_aniso_U_23
_atom_site_aniso_U_13
_atom_site_aniso_U_12
C30 0.0309(11) 0.0293(11) 0.0169(10) -0.0001(8) -0.0014(8) 0.0016(9)
N2 0.0288(10) 0.0387(10) 0.0301(10) 0.0052(8) 0.0059(9) 0.0058(8)
N3 0.0261(9) 0.0211(9) 0.0264(9) 0.0017(8) -0.0037(7) -0.0013(7)
C1 0.0242(11) 0.0233(10) 0.0204(10) 0.0059(8) 0.0017(8) 0.0022(8)
C2 0.0201(10) 0.0160(9) 0.0237(11) -0.0005(8) -0.0016(8) 0.0010(8)
C3 0.0141(9) 0.0193(9) 0.0197(10) 0.0011(8) -0.0006(8) 0.0029(8)
C4 0.0153(9) 0.0186(9) 0.0213(10) 0.0012(8) -0.0009(8) 0.0003(8)
C5 0.0178(10) 0.0169(9) 0.0188(10) -0.0002(8) 0.0000(8) -0.0001(8)
C6 0.0196(10) 0.0144(9) 0.0190(10) 0.0013(8) 0.0016(8) 0.0029(8)
C7 0.0170(10) 0.0156(9) 0.0169(9) 0.0008(7) 0.0022(8) -0.0005(7)
C8 0.0160(10) 0.0184(9) 0.0141(9) -0.0011(7) 0.0004(8) 0.0017(8)
C9 0.0197(10) 0.0154(9) 0.0140(9) -0.0012(7) -0.0017(8) 0.0008(7)
C10 0.0166(10) 0.0209(10) 0.0201(10) 0.0012(8) -0.0034(8) -0.0007(8)
C11 0.0251(11) 0.0174(9) 0.0213(10) 0.0031(8) -0.0023(8) -0.0058(8)
C12 0.0283(12) 0.0148(9) 0.0279(11) 0.0013(8) -0.0063(9) 0.0003(8)
C13 0.0219(11) 0.0227(10) 0.0243(11) 0.0044(8) -0.0016(8) -0.0049(8)
C14 0.0296(12) 0.0244(10) 0.0236(11) -0.0029(8) -0.0056(9) -0.0045(9)
C15 0.0245(11) 0.0166(9) 0.0224(10) 0.0025(8) -0.0002(8) 0.0051(8)
C16 0.0343(12) 0.0135(10) 0.0238(11) -0.0009(8) -0.0007(9) 0.0032(8)
C17 0.0284(11) 0.0181(10) 0.0212(10) -0.0027(8) -0.0049(8) -0.0015(8)
C18 0.0222(10) 0.0171(9) 0.0135(9) -0.0010(7) -0.0019(8) 0.0010(8)
C19 0.0197(10) 0.0162(9) 0.0146(9) -0.0016(7) 0.0022(7) 0.0014(8)
C20 0.0206(10) 0.0106(8) 0.0186(9) 0.0001(7) -0.0010(8) 0.0015(8)
C21 0.0257(11) 0.0194(9) 0.0179(10) -0.0001(8) 0.0000(8) -0.0001(8)
C22 0.0235(11) 0.0194(10) 0.0296(12) 0.0009(8) 0.0018(9) -0.0039(9)
C23 0.0240(11) 0.0193(10) 0.0293(11) -0.0037(8) -0.0082(9) -0.0007(9)
C24 0.0274(11) 0.0171(9) 0.0170(9) 0.0000(8) -0.0036(8) 0.0016(8)
C25 0.0227(10) 0.0154(9) 0.0194(10) 0.0006(7) 0.0030(8) 0.0010(8)
C26 0.0176(11) 0.0200(10) 0.0374(12) 0.0004(9) -0.0022(9) 0.0025(8)
C27 0.0194(10) 0.0172(9) 0.0286(11) 0.0010(8) 0.0006(8) -0.0031(8)
C28 0.0194(11) 0.0204(10) 0.0203(10) 0.0027(8) -0.0012(9) 0.0026(8)
C29 0.0150(10) 0.0191(10) 0.0180(10) 0.0059(8) -0.0007(8) -0.0004(8)

loop_
_atom_type_symbol
_atom_type_description
_atom_type_scat_dispersion_real
_atom_type_scat_dispersion_imag
_atom_type_scat_source
C C 0.0033 0.0016 'International Tables Vol C Tables 4.2.6.8 and 6.1.1.4'
H H 0.0000 0.0000 'International Tables Vol C Tables 4.2.6.8 and 6.1.1.4'
N N 0.0061 0.0033 'International Tables Vol C Tables 4.2.6.8 and 6.1.1.4'

loop_
_geom_angle_atom_site_label_1
_geom_angle_atom_site_label_2
_geom_angle_atom_site_label_3
_geom_angle
C1 C30 C14 119.18(17)
C1 C30 H30 120.4
C14 C30 H30 120.4
C30 C1 C2 120.44(17)
C30 C1 H1 119.8
C2 C1 H1 119.8
C1 C2 C3 120.99(17)
C1 C2 H2 119.5
C3 C2 H2 119.5
C13 C3 C2 117.91(16)
C13 C3 C4 121.26(16)
C2 C3 C4 120.82(16)
C5 C4 C15 122.02(16)
C5 C4 C3 120.35(16)
C15 C4 C3 117.63(15)
C4 C5 C6 120.59(16)
C4 C5 H5 119.7
C6 C5 H5 119.7
C5 C6 C18 109.47(14)
C5 C6 C7 116.84(14)
C18 C6 C7 103.05(13)
C5 C6 H6 109.1
C18 C6 H6 109.1
C7 C6 H6 109.1
C29 C7 C28 108.24(14)
C29 C7 C8 112.29(14)
C28 C7 C8 109.80(14)
C29 C7 C6 113.44(14)
C28 C7 C6 107.94(14)
C8 C7 C6 105.02(13)
C19 C8 C9 129.92(16)
C19 C8 C7 109.25(14)
C9 C8 C7 120.83(14)
C27 C9 C10 118.00(16)
C27 C9 C8 120.35(15)
C10 C9 C8 121.63(16)
C11 C10 C9 120.93(17)
C11 C10 H10 119.5
C9 C10 H10 119.5
C10 C11 C12 120.17(17)
C10 C11 H11 119.9
C12 C11 H11 119.9
C26 C12 C11 119.51(17)
C26 C12 H12 120.2
C11 C12 H12 120.2
C14 C13 C3 121.07(17)
C14 C13 H13 119.5
C3 C13 H13 119.5
C13 C14 C30 120.34(17)
C13 C14 H14 119.8
C30 C14 H14 119.8
C16 C15 C4 126.67(17)
C16 C15 H15 116.7
C4 C15 H15 116.7
C15 C16 C17 127.45(17)
C15 C16 H16 116.3
C17 C16 H16 116.3
C18 C17 C16 123.12(17)
C18 C17 H17 118.4
C16 C17 H17 118.4
C17 C18 C19 129.21(17)
C17 C18 C6 120.72(16)
C19 C18 C6 109.90(14)
C8 C19 C18 111.53(16)
C8 C19 C20 127.39(16)
C18 C19 C20 120.67(15)
C21 C20 C25 118.43(16)
C21 C20 C19 122.62(15)
C25 C20 C19 118.67(16)
C22 C21 C20 120.48(17)
C22 C21 H21 119.8
C20 C21 H21 119.8
C23 C22 C21 120.20(17)
C23 C22 H22 119.9
C21 C22 H22 119.9
C22 C23 C24 119.79(17)
C22 C23 H23 120.1
C24 C23 H23 120.1
C25 C24 C23 120.27(17)
C25 C24 H24 119.9
C23 C24 H24 119.9
C24 C25 C20 120.81(17)
C24 C25 H25 119.6
C20 C25 H25 119.6
C12 C26 C27 120.62(17)
C12 C26 H26 119.7
C27 C26 H26 119.7
C26 C27 C9 120.72(17)
C26 C27 H27 119.6
C9 C27 H27 119.6
N2 C28 C7 176.7(2)
N3 C29 C7 178.82(19)

loop_
_geom_bond_atom_site_label_1
_geom_bond_atom_site_label_2
_geom_bond_distance
C30 C1 1.382(3)
C30 C14 1.392(3)
C30 H30 0.9500
N2 C28 1.144(2)
N3 C29 1.145(2)
C1 C2 1.385(2)
C1 H1 0.9500
C2 C3 1.397(2)
C2 H2 0.9500
C3 C13 1.395(2)
C3 C4 1.493(2)
C4 C5 1.346(2)
C4 C15 1.458(2)
C5 C6 1.499(2)
C5 H5 0.9500
C6 C18 1.504(2)
C6 C7 1.572(2)
C6 H6 1.0000
C7 C29 1.473(2)
C7 C28 1.481(3)
C7 C8 1.545(2)
C8 C19 1.357(2)
C8 C9 1.475(2)
C9 C27 1.395(2)
C9 C10 1.402(2)
C10 C11 1.385(2)
C10 H10 0.9500
C11 C12 1.385(3)
C11 H11 0.9500
C12 C26 1.381(3)
C12 H12 0.9500
C13 C14 1.381(3)
C13 H13 0.9500
C14 H14 0.9500
C15 C16 1.348(3)
C15 H15 0.9500
C16 C17 1.439(2)
C16 H16 0.9500
C17 C18 1.345(2)
C17 H17 0.9500
C18 C19 1.458(2)
C19 C20 1.481(2)
C20 C21 1.394(2)
C20 C25 1.397(2)
C21 C22 1.387(3)
C21 H21 0.9500
C22 C23 1.381(3)
C22 H22 0.9500
C23 C24 1.384(3)
C23 H23 0.9500
C24 C25 1.375(2)
C24 H24 0.9500
C25 H25 0.9500
C26 C27 1.386(2)
C26 H26 0.9500
C27 H27 0.9500

loop_
_geom_torsion_atom_site_label_1
_geom_torsion_atom_site_label_2
_geom_torsion_atom_site_label_3
_geom_torsion_atom_site_label_4
_geom_torsion
C14 C30 C1 C2 -1.2(3)
C30 C1 C2 C3 0.6(3)
C1 C2 C3 C13 1.4(3)
C1 C2 C3 C4 -177.91(16)
C13 C3 C4 C5 -28.0(3)
C2 C3 C4 C5 151.35(17)
C13 C3 C4 C15 152.87(17)
C2 C3 C4 C15 -27.8(2)
C15 C4 C5 C6 -10.0(3)
C3 C4 C5 C6 170.85(15)
C4 C5 C6 C18 71.2(2)
C4 C5 C6 C7 -172.23(16)
C5 C6 C7 C29 13.6(2)
C18 C6 C7 C29 133.61(15)
C5 C6 C7 C28 133.48(16)
C18 C6 C7 C28 -106.46(16)
C5 C6 C7 C8 -109.42(16)
C18 C6 C7 C8 10.64(16)
C29 C7 C8 C19 -134.39(15)
C28 C7 C8 C19 105.14(17)
C6 C7 C8 C19 -10.68(18)
C29 C7 C8 C9 46.0(2)
C28 C7 C8 C9 -74.46(19)
C6 C7 C8 C9 169.72(14)
C19 C8 C9 C27 31.0(3)
C7 C8 C9 C27 -149.54(16)
C19 C8 C9 C10 -151.05(18)
C7 C8 C9 C10 28.5(2)
C27 C9 C10 C11 -1.9(2)
C8 C9 C10 C11 -179.98(16)
C9 C10 C11 C12 0.3(3)
C10 C11 C12 C26 1.4(3)
C2 C3 C13 C14 -2.9(3)
C4 C3 C13 C14 176.50(17)
C3 C13 C14 C30 2.3(3)
C1 C30 C14 C13 -0.2(3)
C5 C4 C15 C16 -33.7(3)
C3 C4 C15 C16 145.47(19)
C4 C15 C16 C17 3.6(3)
C15 C16 C17 C18 32.2(3)
C16 C17 C18 C19 179.16(17)
C16 C17 C18 C6 4.3(3)
C5 C6 C18 C17 -66.8(2)
C7 C6 C18 C17 168.16(16)
C5 C6 C18 C19 117.37(15)
C7 C6 C18 C19 -7.63(18)
C9 C8 C19 C18 -174.30(16)
C7 C8 C19 C18 6.2(2)
C9 C8 C19 C20 13.2(3)
C7 C8 C19 C20 -166.40(16)
C17 C18 C19 C8 -174.14(18)
C6 C18 C19 C8 1.2(2)
C17 C18 C19 C20 -1.0(3)
C6 C18 C19 C20 174.31(15)
C8 C19 C20 C21 -129.90(19)
C18 C19 C20 C21 58.2(2)
C8 C19 C20 C25 56.3(2)
C18 C19 C20 C25 -115.66(18)
C25 C20 C21 C22 -0.3(2)
C19 C20 C21 C22 -174.16(16)
C20 C21 C22 C23 1.3(3)
C21 C22 C23 C24 -1.3(3)
C22 C23 C24 C25 0.4(3)
C23 C24 C25 C20 0.6(3)
C21 C20 C25 C24 -0.6(2)
C19 C20 C25 C24 173.49(15)
C11 C12 C26 C27 -1.3(3)
C12 C26 C27 C9 -0.4(3)
C10 C9 C27 C26 2.0(3)
C8 C9 C27 C26 -179.95(16)
C29 C7 C28 N2 165(3)
C8 C7 C28 N2 -72(4)
C6 C7 C28 N2 42(4)
C28 C7 C29 N3 169(100)
C8 C7 C29 N3 48(10)
C6 C7 C29 N3 -71(10)
